data_7024208
loop_
_publ_author_name
'Wallis, Christopher J.'
'Kraft, Ira L.'
'Patrick, Brian O.'
'Mehrkhodavandi, Parisa'

_publ_section_title
;
 Electron rich bidentate phosphinimine-imine ligands: synthesis and
 reactivity of late transition metal complexes.
;
_journal_issue 2
_journal_name_full 'Dalton transactions (Cambridge, England : 2003)'
_journal_page_first 541
_journal_page_last 547
_journal_paper_doi 10.1039/b912783f
_journal_volume 39
_journal_year 2010
_chemical_formula_sum 'C46 H39 Cl6 N2 O5 P W'
_chemical_formula_weight 1127.31
_chemical_name_systematic
;
?
;
_space_group_IT_number 2
_symmetry_cell_setting triclinic
_symmetry_space_group_name_Hall '-P 1'
_symmetry_space_group_name_H-M 'P -1'
_atom_sites_solution_hydrogens geom
_atom_sites_solution_primary direct
_atom_sites_solution_secondary difmap
_audit_creation_method SHELXL-97
_cell_angle_alpha 101.352(4)
_cell_angle_beta 102.052(4)
_cell_angle_gamma 112.080(3)
_cell_formula_units_Z 2
_cell_length_a 12.1621(6)
_cell_length_b 13.8626(7)
_cell_length_c 15.8963(13)
_cell_measurement_reflns_used 8312
_cell_measurement_temperature 173(2)
_cell_measurement_theta_max 27.55
_cell_measurement_theta_min 2.40
_cell_volume 2314.0(3)
_computing_structure_refinement 'SHELXL-97 (Sheldrick, 1997)'
_diffrn_ambient_temperature 173(2)
_diffrn_measured_fraction_theta_full 0.972
_diffrn_measured_fraction_theta_max 0.972
_diffrn_measurement_device_type 'Bruker X8 APEX II'
_diffrn_measurement_method 'area detector'
_diffrn_radiation_monochromator graphite
_diffrn_radiation_source 'fine-focus sealed tube'
_diffrn_radiation_type MoK\a
_diffrn_radiation_wavelength 0.71073
_diffrn_reflns_av_R_equivalents 0.0374
_diffrn_reflns_av_sigmaI/netI 0.0388
_diffrn_reflns_limit_h_max 15
_diffrn_reflns_limit_h_min -15
_diffrn_reflns_limit_k_max 18
_diffrn_reflns_limit_k_min -17
_diffrn_reflns_limit_l_max 20
_diffrn_reflns_limit_l_min -20
_diffrn_reflns_number 39716
_diffrn_reflns_theta_full 27.50
_diffrn_reflns_theta_max 27.50
_diffrn_reflns_theta_min 1.97
_exptl_absorpt_coefficient_mu 2.924
_exptl_absorpt_correction_T_max 0.704
_exptl_absorpt_correction_T_min 0.483
_exptl_absorpt_correction_type multi-scan
_exptl_crystal_colour red
_exptl_crystal_density_diffrn 1.618
_exptl_crystal_density_method 'not measured'
_exptl_crystal_description prism
_exptl_crystal_F_000 1120
_exptl_crystal_size_max 0.40
_exptl_crystal_size_mid 0.25
_exptl_crystal_size_min 0.12
_refine_diff_density_max 5.100
_refine_diff_density_min -1.421
_refine_diff_density_rms 0.147
_refine_ls_extinction_method none
_refine_ls_goodness_of_fit_ref 1.055
_refine_ls_hydrogen_treatment constr
_refine_ls_matrix_type full
_refine_ls_number_parameters 608
_refine_ls_number_reflns 10320
_refine_ls_number_restraints 55
_refine_ls_restrained_S_all 1.054
_refine_ls_R_factor_all 0.0577
_refine_ls_R_factor_gt 0.0469
_refine_ls_shift/su_max 0.058
_refine_ls_shift/su_mean 0.021
_refine_ls_structure_factor_coef Fsqd
_refine_ls_weighting_details 'calc w=1/[\s^2^(Fo^2^)+(0.0553P)^2^+13.9829P] where P=(Fo^2^+2Fc^2^)/3'
_refine_ls_weighting_scheme calc
_refine_ls_wR_factor_gt 0.1184
_refine_ls_wR_factor_ref 0.1259
_reflns_number_gt 9007
_reflns_number_total 10320
_reflns_threshold_expression >2sigma(I)
_cod_data_source_file b912783f.txt
_cod_data_source_block pm027
_cod_original_cell_volume 2314.0(2)
_cod_original_sg_symbol_H-M P-1
_cod_database_code 7024208

loop_
_symmetry_equiv_pos_as_xyz
'x, y, z'
'-x, -y, -z'

loop_
_atom_site_label
_atom_site_type_symbol
_atom_site_fract_x
_atom_site_fract_y
_atom_site_fract_z
_atom_site_U_iso_or_equiv
_atom_site_adp_type
_atom_site_occupancy
_atom_site_symmetry_multiplicity
_atom_site_calc_flag
_atom_site_refinement_flags
_atom_site_disorder_assembly
_atom_site_disorder_group
C1 C -0.1649(5) 0.6028(5) 0.3898(4) 0.0257(11) Uani 1 1 d . A 1
C2 C -0.1993(6) 0.5263(5) 0.4358(4) 0.0370(14) Uani 1 1 d . A 1
H2 H -0.2161 0.4528 0.4081 0.044 Uiso 1 1 calc R A 1
C3 C -0.2098(7) 0.5556(6) 0.5223(5) 0.0408(15) Uani 1 1 d . A 1
H3 H -0.2306 0.5030 0.5537 0.049 Uiso 1 1 calc R A 1
C4 C -0.1900(7) 0.6604(6) 0.5614(4) 0.0412(15) Uani 1 1 d . A 1
H4 H -0.1966 0.6807 0.6202 0.049 Uiso 1 1 calc R A 1
C5 C -0.1606(6) 0.7363(5) 0.5155(4) 0.0328(13) Uani 1 1 d . A 1
H5 H -0.1495 0.8082 0.5422 0.039 Uiso 1 1 calc R A 1
C6 C -0.1467(5) 0.7090(4) 0.4302(4) 0.0243(10) Uani 1 1 d . A 1
C7 C -0.1143(5) 0.7954(4) 0.3850(4) 0.0236(10) Uani 1 1 d . A 1
C8 C -0.1789(5) 0.8679(5) 0.3940(4) 0.0283(11) Uani 1 1 d . A 1
C9 C -0.1172(6) 0.9811(5) 0.4124(4) 0.0339(13) Uani 1 1 d . A 1
H9 H -0.0310 1.0146 0.4179 0.041 Uiso 1 1 calc R A 1
C10 C -0.1811(8) 1.0451(7) 0.4227(5) 0.0489(18) Uani 1 1 d . A 1
H10 H -0.1385 1.1223 0.4369 0.059 Uiso 1 1 calc R A 1
C11 C -0.3072(9) 0.9954(8) 0.4120(6) 0.061(2) Uani 1 1 d . A 1
H11 H -0.3518 1.0386 0.4175 0.073 Uiso 1 1 calc R A 1
C12 C -0.3678(8) 0.8861(8) 0.3938(7) 0.064(2) Uani 1 1 d . A 1
H12 H -0.4547 0.8533 0.3864 0.077 Uiso 1 1 calc R A 1
C13 C -0.3050(6) 0.8209(6) 0.3858(5) 0.0441(16) Uani 1 1 d . A 1
H13 H -0.3484 0.7444 0.3747 0.053 Uiso 1 1 calc R A 1
C14 C -0.0022(5) 0.8860(4) 0.2975(4) 0.0239(10) Uani 1 1 d . A 1
C15 C 0.1129(5) 0.9759(5) 0.3319(4) 0.0288(12) Uani 1 1 d . A 1
H15 H 0.1735 0.9810 0.3833 0.035 Uiso 1 1 calc R A 1
C16 C 0.1402(5) 1.0583(5) 0.2919(4) 0.0308(12) Uani 1 1 d . A 1
H16 H 0.2183 1.1211 0.3172 0.037 Uiso 1 1 calc R A 1
C17 C 0.0538(6) 1.0499(5) 0.2147(4) 0.0318(12) Uani 1 1 d . A 1
C18 C -0.0586(6) 0.9566(5) 0.1765(4) 0.0349(13) Uani 1 1 d . A 1
H18 H -0.1163 0.9480 0.1219 0.042 Uiso 1 1 calc R A 1
C19 C -0.0859(5) 0.8755(5) 0.2190(4) 0.0306(12) Uani 1 1 d . A 1
H19 H -0.1634 0.8121 0.1936 0.037 Uiso 1 1 calc R A 1
C20 C 0.0049(8) 1.1307(6) 0.1015(5) 0.0483(17) Uani 1 1 d . A 1
H20A H -0.0770 1.1198 0.1097 0.058 Uiso 1 1 calc R A 1
H20B H -0.0081 1.0687 0.0511 0.058 Uiso 1 1 calc R A 1
C21 C 0.0638(11) 1.2367(8) 0.0817(7) 0.085(4) Uani 1 1 d . A 1
H21A H 0.0663 1.2962 0.1282 0.128 Uiso 1 1 calc R A 1
H21B H 0.0145 1.2321 0.0225 0.128 Uiso 1 1 calc R A 1
H21C H 0.1489 1.2510 0.0814 0.128 Uiso 1 1 calc R A 1
C22 C 0.0224(6) 0.6925(5) 0.1847(4) 0.0311(12) Uani 1 1 d . A 1
C23 C 0.2193(6) 0.7927(6) 0.3349(5) 0.0370(14) Uani 1 1 d . A 1
C24 C 0.1057(6) 0.5725(6) 0.2749(4) 0.0373(14) Uani 1 1 d . A 1
C25 C 0.1139(5) 0.6836(5) 0.4403(4) 0.0311(12) Uani 1 1 d . A 1
C26 C -0.2414(6) 0.4790(5) 0.1172(4) 0.0326(12) Uani 1 1 d . A 1
C27 C -0.3023(6) 0.5319(6) 0.0731(5) 0.0418(15) Uani 1 1 d . A 1
H27 H -0.3489 0.5620 0.1011 0.050 Uiso 1 1 calc R A 1
C28 C -0.2945(8) 0.5401(8) -0.0106(5) 0.061(2) Uani 1 1 d . A 1
H28 H -0.3362 0.5757 -0.0404 0.073 Uiso 1 1 calc R A 1
C29 C -0.2271(8) 0.4974(8) -0.0511(5) 0.062(2) Uani 1 1 d . A 1
H29 H -0.2219 0.5035 -0.1087 0.074 Uiso 1 1 calc R A 1
C30 C -0.1674(7) 0.4463(7) -0.0088(5) 0.056(2) Uani 1 1 d . A 1
H30 H -0.1206 0.4172 -0.0373 0.067 Uiso 1 1 calc R A 1
C31 C -0.1740(7) 0.4360(6) 0.0755(5) 0.0426(15) Uani 1 1 d . A 1
H31 H -0.1324 0.3997 0.1042 0.051 Uiso 1 1 calc R A 1
C32 C -0.4027(6) 0.4476(5) 0.2337(4) 0.0336(13) Uani 1 1 d . A 1
C33 C -0.4288(6) 0.5371(6) 0.2445(4) 0.0410(15) Uani 1 1 d . A 1
H33 H -0.3682 0.6051 0.2453 0.049 Uiso 1 1 calc R A 1
C34 C -0.5422(7) 0.5291(8) 0.2543(5) 0.054(2) Uani 1 1 d . A 1
H34 H -0.5593 0.5911 0.2607 0.065 Uiso 1 1 calc R A 1
C35 C -0.6291(7) 0.4325(9) 0.2547(6) 0.063(2) Uani 1 1 d . A 1
H35 H -0.7061 0.4276 0.2625 0.076 Uiso 1 1 calc R A 1
C36 C -0.6056(8) 0.3433(9) 0.2440(7) 0.075(3) Uani 1 1 d . A 1
H36 H -0.6678 0.2754 0.2420 0.091 Uiso 1 1 calc R A 1
C37 C -0.4912(7) 0.3506(7) 0.2358(6) 0.055(2) Uani 1 1 d . A 1
H37 H -0.4739 0.2887 0.2317 0.066 Uiso 1 1 calc R A 1
C38 C -0.2342(6) 0.3427(5) 0.2277(4) 0.0336(13) Uani 1 1 d . A 1
C39 C -0.3205(8) 0.2453(6) 0.1635(6) 0.056(2) Uani 1 1 d . A 1
H39 H -0.3867 0.2438 0.1185 0.067 Uiso 1 1 calc R A 1
C40 C -0.3092(10) 0.1483(7) 0.1656(7) 0.070(3) Uani 1 1 d . A 1
H40 H -0.3685 0.0805 0.1225 0.084 Uiso 1 1 calc R A 1
C41 C -0.2124(9) 0.1526(7) 0.2300(6) 0.060(2) Uani 1 1 d . A 1
H41 H -0.2055 0.0870 0.2319 0.072 Uiso 1 1 calc R A 1
C42 C -0.1246(8) 0.2500(7) 0.2923(5) 0.0482(18) Uani 1 1 d . A 1
H42 H -0.0562 0.2518 0.3356 0.058 Uiso 1 1 calc R A 1
C43 C -0.1364(6) 0.3449(6) 0.2916(5) 0.0380(14) Uani 1 1 d . A 1
H43 H -0.0769 0.4122 0.3353 0.046 Uiso 1 1 calc R A 1
N1 N -0.1475(4) 0.5768(4) 0.3041(3) 0.0252(9) Uani 1 1 d . A 1
N2 N -0.0328(4) 0.8034(4) 0.3422(3) 0.0215(9) Uani 1 1 d . A 1
O1 O 0.0884(4) 1.1371(4) 0.1823(3) 0.0442(11) Uani 1 1 d . A 1
O2 O 0.0237(5) 0.7022(4) 0.1149(3) 0.0457(12) Uani 1 1 d . A 1
O3 O 0.3223(5) 0.8572(5) 0.3503(5) 0.0666(17) Uani 1 1 d . A 1
O4 O 0.1393(6) 0.5065(5) 0.2524(4) 0.0603(15) Uani 1 1 d . A 1
O5 O 0.1628(5) 0.6846(5) 0.5109(3) 0.0526(13) Uani 1 1 d . A 1
P1 P -0.24949(14) 0.46689(12) 0.22654(10) 0.0256(3) Uani 1 1 d . A 1
W1 W 0.05020(2) 0.684342(19) 0.312703(15) 0.02502(8) Uani 1 1 d . A 1
C44 C 0.2711(17) -0.0601(8) 0.1439(11) 0.141(7) Uani 1 1 d D . .
H44A H 0.3300 -0.0433 0.2040 0.169 Uiso 1 1 calc R . .
H44B H 0.1851 -0.0908 0.1477 0.169 Uiso 1 1 calc R . .
Cl1 Cl 0.3013(6) 0.0579(4) 0.1133(5) 0.182(2) Uani 1 1 d D . .
Cl2 Cl 0.2871(5) -0.1514(4) 0.0669(5) 0.205(3) Uani 1 1 d D . .
C45 C 0.509(5) 0.172(3) 0.4411(19) 0.13(2) Uani 0.450(10) 1 d PD B 1
H45A H 0.5850 0.1807 0.4858 0.153 Uiso 0.450(10) 1 calc PR B 1
H45B H 0.4372 0.1079 0.4429 0.153 Uiso 0.450(10) 1 calc PR B 1
Cl3 Cl 0.4853(11) 0.2860(8) 0.4692(10) 0.120(4) Uani 0.450(10) 1 d PD B 1
Cl4 Cl 0.5249(8) 0.1477(6) 0.3356(5) 0.097(3) Uani 0.450(10) 1 d PD B 1
C46 C -0.4923(17) 0.774(2) 0.0638(8) 0.107(9) Uani 0.556(7) 1 d PD C 1
H46A H -0.5115 0.8305 0.0428 0.129 Uiso 0.556(7) 1 calc PR C 1
H46B H -0.5711 0.7065 0.0442 0.129 Uiso 0.556(7) 1 calc PR C 1
Cl5 Cl -0.4349(6) 0.8179(6) 0.1789(4) 0.105(3) Uani 0.556(7) 1 d PD C 1
Cl6 Cl -0.3885(6) 0.7495(7) 0.0154(4) 0.119(3) Uani 0.556(7) 1 d PD C 1
C46B C -0.407(2) 0.8482(14) 0.1364(14) 0.094(11) Uani 0.444(7) 1 d PD C 2
H46C H -0.4566 0.8869 0.1534 0.113 Uiso 0.444(7) 1 calc PR C 2
H46D H -0.3266 0.8802 0.1855 0.113 Uiso 0.444(7) 1 calc PR C 2
Cl5B Cl -0.3788(6) 0.8673(7) 0.0388(6) 0.105(3) Uani 0.444(7) 1 d PD C 2
Cl6B Cl -0.4860(8) 0.7123(7) 0.1259(8) 0.135(4) Uani 0.444(7) 1 d PD C 2
C45B C 0.5640(15) 0.2691(13) 0.4636(16) 0.100(8) Uani 0.550(10) 1 d PD B 2
H45C H 0.6182 0.3056 0.4300 0.120 Uiso 0.550(10) 1 calc PR B 2
H45D H 0.6185 0.2731 0.5212 0.120 Uiso 0.550(10) 1 calc PR B 2
Cl3B Cl 0.4758(7) 0.3361(9) 0.4860(6) 0.109(3) Uani 0.550(10) 1 d PD B 2
Cl4B Cl 0.4730(9) 0.1354(9) 0.4018(10) 0.139(5) Uani 0.550(10) 1 d PD B 2

loop_
_atom_site_aniso_label
_atom_site_aniso_U_11
_atom_site_aniso_U_22
_atom_site_aniso_U_33
_atom_site_aniso_U_23
_atom_site_aniso_U_13
_atom_site_aniso_U_12
C1 0.027(3) 0.027(3) 0.026(3) 0.011(2) 0.011(2) 0.012(2)
C2 0.055(4) 0.029(3) 0.036(3) 0.015(3) 0.025(3) 0.019(3)
C3 0.062(4) 0.038(4) 0.037(3) 0.023(3) 0.027(3) 0.024(3)
C4 0.059(4) 0.041(4) 0.033(3) 0.016(3) 0.027(3) 0.022(3)
C5 0.042(3) 0.029(3) 0.036(3) 0.012(3) 0.023(3) 0.018(3)
C6 0.023(2) 0.025(3) 0.029(3) 0.011(2) 0.010(2) 0.011(2)
C7 0.022(2) 0.023(3) 0.027(3) 0.008(2) 0.008(2) 0.009(2)
C8 0.029(3) 0.032(3) 0.031(3) 0.011(2) 0.012(2) 0.018(2)
C9 0.044(3) 0.030(3) 0.039(3) 0.015(3) 0.020(3) 0.022(3)
C10 0.074(5) 0.049(4) 0.048(4) 0.020(4) 0.027(4) 0.045(4)
C11 0.076(6) 0.069(6) 0.071(6) 0.024(5) 0.031(5) 0.060(5)
C12 0.043(4) 0.082(6) 0.081(6) 0.015(5) 0.022(4) 0.044(4)
C13 0.033(3) 0.045(4) 0.060(4) 0.011(3) 0.018(3) 0.023(3)
C14 0.026(3) 0.027(3) 0.028(3) 0.015(2) 0.015(2) 0.015(2)
C15 0.026(3) 0.035(3) 0.031(3) 0.016(3) 0.012(2) 0.015(2)
C16 0.021(3) 0.030(3) 0.041(3) 0.014(3) 0.013(2) 0.007(2)
C17 0.035(3) 0.031(3) 0.038(3) 0.019(3) 0.016(3) 0.017(2)
C18 0.035(3) 0.037(3) 0.034(3) 0.018(3) 0.006(3) 0.016(3)
C19 0.025(3) 0.029(3) 0.037(3) 0.015(3) 0.008(2) 0.009(2)
C20 0.062(5) 0.046(4) 0.041(4) 0.026(3) 0.011(3) 0.024(4)
C21 0.100(8) 0.066(6) 0.075(6) 0.053(6) 0.004(6) 0.016(5)
C22 0.032(3) 0.033(3) 0.035(3) 0.010(3) 0.014(2) 0.018(2)
C23 0.032(3) 0.051(4) 0.045(4) 0.024(3) 0.017(3) 0.028(3)
C24 0.048(4) 0.048(4) 0.034(3) 0.019(3) 0.019(3) 0.033(3)
C25 0.031(3) 0.035(3) 0.033(3) 0.010(3) 0.010(2) 0.021(3)
C26 0.032(3) 0.032(3) 0.028(3) 0.008(3) 0.011(2) 0.009(2)
C27 0.041(4) 0.058(4) 0.036(3) 0.023(3) 0.018(3) 0.024(3)
C28 0.065(5) 0.086(6) 0.036(4) 0.029(4) 0.016(4) 0.033(5)
C29 0.057(5) 0.083(6) 0.031(4) 0.013(4) 0.021(3) 0.014(4)
C30 0.049(4) 0.058(5) 0.046(4) -0.003(4) 0.026(4) 0.014(4)
C31 0.049(4) 0.037(4) 0.042(4) 0.006(3) 0.022(3) 0.017(3)
C32 0.030(3) 0.041(3) 0.032(3) 0.014(3) 0.011(2) 0.015(3)
C33 0.035(3) 0.050(4) 0.033(3) 0.006(3) 0.006(3) 0.019(3)
C34 0.050(4) 0.079(6) 0.042(4) 0.011(4) 0.011(3) 0.042(4)
C35 0.033(4) 0.102(8) 0.061(5) 0.027(5) 0.023(4) 0.031(4)
C36 0.043(5) 0.086(7) 0.094(7) 0.046(6) 0.035(5) 0.008(5)
C37 0.040(4) 0.057(5) 0.076(6) 0.035(4) 0.024(4) 0.018(4)
C38 0.040(3) 0.028(3) 0.037(3) 0.010(3) 0.011(3) 0.019(3)
C39 0.064(5) 0.028(3) 0.060(5) 0.002(3) -0.007(4) 0.022(3)
C40 0.098(7) 0.038(4) 0.066(6) 0.002(4) 0.007(5) 0.037(5)
C41 0.098(7) 0.045(4) 0.062(5) 0.022(4) 0.030(5) 0.050(5)
C42 0.066(5) 0.057(5) 0.048(4) 0.027(4) 0.025(4) 0.045(4)
C43 0.046(4) 0.040(4) 0.038(3) 0.017(3) 0.017(3) 0.024(3)
N1 0.029(2) 0.025(2) 0.024(2) 0.0108(19) 0.0113(18) 0.0100(19)
N2 0.022(2) 0.022(2) 0.025(2) 0.0100(18) 0.0100(17) 0.0111(17)
O1 0.044(3) 0.039(3) 0.051(3) 0.030(2) 0.013(2) 0.013(2)
O2 0.061(3) 0.057(3) 0.038(3) 0.027(2) 0.029(2) 0.031(3)
O3 0.029(3) 0.083(4) 0.096(5) 0.043(4) 0.025(3) 0.022(3)
O4 0.087(4) 0.067(4) 0.068(4) 0.028(3) 0.045(3) 0.061(4)
O5 0.072(4) 0.067(4) 0.035(3) 0.020(3) 0.010(2) 0.047(3)
P1 0.0297(7) 0.0242(7) 0.0266(7) 0.0098(6) 0.0105(6) 0.0136(6)
W1 0.02757(12) 0.03010(13) 0.02769(12) 0.01338(9) 0.01305(9) 0.01855(9)
C44 0.160(15) 0.068(8) 0.162(15) -0.010(9) 0.091(12) 0.016(9)
Cl1 0.170(5) 0.117(4) 0.255(7) 0.055(4) 0.100(5) 0.042(3)
Cl2 0.145(4) 0.130(4) 0.293(8) -0.047(4) 0.115(5) 0.042(3)
C45 0.16(4) 0.08(2) 0.23(6) 0.10(4) 0.13(4) 0.08(3)
Cl3 0.118(7) 0.085(6) 0.213(11) 0.067(7) 0.095(7) 0.068(5)
Cl4 0.134(7) 0.116(6) 0.091(5) 0.065(4) 0.046(4) 0.084(5)
C46 0.102(17) 0.12(2) 0.057(12) 0.024(13) -0.003(11) 0.018(15)
Cl5 0.087(4) 0.134(7) 0.059(3) 0.014(3) 0.008(3) 0.027(4)
Cl6 0.078(4) 0.163(8) 0.089(4) 0.018(4) 0.021(3) 0.036(4)
C46B 0.054(13) 0.074(16) 0.18(4) 0.07(2) 0.037(18) 0.035(12)
Cl5B 0.069(4) 0.109(6) 0.125(6) 0.052(5) 0.011(4) 0.029(4)
Cl6B 0.103(6) 0.078(5) 0.189(11) 0.043(6) 0.009(6) 0.021(4)
C45B 0.053(11) 0.13(2) 0.13(2) 0.038(17) 0.048(12) 0.038(13)
Cl3B 0.081(4) 0.147(8) 0.145(7) 0.086(6) 0.067(4) 0.060(5)
Cl4B 0.074(4) 0.156(9) 0.176(10) 0.013(7) 0.014(5) 0.071(6)

loop_
_atom_type_symbol
_atom_type_description
_atom_type_scat_dispersion_real
_atom_type_scat_dispersion_imag
_atom_type_scat_source
C C 0.0033 0.0016 'International Tables Vol C Tables 4.2.6.8 and 6.1.1.4'
H H 0.0000 0.0000 'International Tables Vol C Tables 4.2.6.8 and 6.1.1.4'
N N 0.0061 0.0033 'International Tables Vol C Tables 4.2.6.8 and 6.1.1.4'
O O 0.0106 0.0060 'International Tables Vol C Tables 4.2.6.8 and 6.1.1.4'
P P 0.1023 0.0942 'International Tables Vol C Tables 4.2.6.8 and 6.1.1.4'
W W -0.8490 6.8722 'International Tables Vol C Tables 4.2.6.8 and 6.1.1.4'
Cl Cl 0.1484 0.1585 'International Tables Vol C Tables 4.2.6.8 and 6.1.1.4'

loop_
_geom_angle_atom_site_label_1
_geom_angle_atom_site_label_2
_geom_angle_atom_site_label_3
_geom_angle
C2 C1 C6 118.3(5)
C2 C1 N1 122.4(5)
C6 C1 N1 119.3(5)
C1 C2 C3 121.2(6)
C1 C2 H2 119.4
C3 C2 H2 119.4
C4 C3 C2 119.7(6)
C4 C3 H3 120.1
C2 C3 H3 120.1
C3 C4 C5 119.9(6)
C3 C4 H4 120.0
C5 C4 H4 120.0
C4 C5 C6 121.0(6)
C4 C5 H5 119.5
C6 C5 H5 119.5
C5 C6 C1 119.8(5)
C5 C6 C7 117.9(5)
C1 C6 C7 122.3(5)
N2 C7 C6 118.7(5)
N2 C7 C8 125.2(5)
C6 C7 C8 116.1(5)
C9 C8 C13 118.6(6)
C9 C8 C7 122.9(5)
C13 C8 C7 118.5(5)
C10 C9 C8 120.5(6)
C10 C9 H9 119.7
C8 C9 H9 119.8
C9 C10 C11 119.3(7)
C9 C10 H10 120.4
C11 C10 H10 120.4
C12 C11 C10 120.7(7)
C12 C11 H11 119.7
C10 C11 H11 119.7
C11 C12 C13 121.0(8)
C11 C12 H12 119.5
C13 C12 H12 119.5
C12 C13 C8 119.9(7)
C12 C13 H13 120.1
C8 C13 H13 120.1
C15 C14 C19 119.3(5)
C15 C14 N2 120.2(5)
C19 C14 N2 120.5(5)
C14 C15 C16 120.3(5)
C14 C15 H15 119.9
C16 C15 H15 119.9
C15 C16 C17 120.3(5)
C15 C16 H16 119.8
C17 C16 H16 119.8
O1 C17 C16 115.6(5)
O1 C17 C18 124.8(5)
C16 C17 C18 119.6(5)
C19 C18 C17 119.3(6)
C19 C18 H18 120.4
C17 C18 H18 120.4
C18 C19 C14 121.0(5)
C18 C19 H19 119.5
C14 C19 H19 119.5
O1 C20 C21 106.9(7)
O1 C20 H20A 110.3
C21 C20 H20A 110.3
O1 C20 H20B 110.4
C21 C20 H20B 110.4
H20A C20 H20B 108.6
O2 C22 W1 170.8(5)
O3 C23 W1 178.2(6)
O4 C24 W1 179.6(6)
O5 C25 W1 172.1(5)
C31 C26 C27 119.1(6)
C31 C26 P1 119.8(5)
C27 C26 P1 121.2(5)
C28 C27 C26 120.0(7)
C28 C27 H27 120.0
C26 C27 H27 120.0
C29 C28 C27 120.3(8)
C29 C28 H28 119.9
C27 C28 H28 119.9
C30 C29 C28 120.1(7)
C30 C29 H29 119.9
C28 C29 H29 119.9
C29 C30 C31 121.1(7)
C29 C30 H30 119.5
C31 C30 H30 119.5
C26 C31 C30 119.5(7)
C26 C31 H31 120.3
C30 C31 H31 120.3
C37 C32 C33 118.2(6)
C37 C32 P1 123.7(6)
C33 C32 P1 117.9(5)
C34 C33 C32 120.9(7)
C34 C33 H33 119.6
C32 C33 H33 119.6
C35 C34 C33 120.2(8)
C35 C34 H34 119.9
C33 C34 H34 119.9
C36 C35 C34 120.0(7)
C36 C35 H35 120.0
C34 C35 H35 120.0
C35 C36 C37 120.5(8)
C35 C36 H36 119.7
C37 C36 H36 119.7
C32 C37 C36 120.1(8)
C32 C37 H37 119.9
C36 C37 H37 119.9
C43 C38 C39 120.2(6)
C43 C38 P1 120.3(5)
C39 C38 P1 119.5(5)
C38 C39 C40 119.3(7)
C38 C39 H39 120.4
C40 C39 H39 120.3
C41 C40 C39 119.3(8)
C41 C40 H40 120.3
C39 C40 H40 120.4
C40 C41 C42 121.4(7)
C40 C41 H41 119.3
C42 C41 H41 119.3
C41 C42 C43 119.5(7)
C41 C42 H42 120.2
C43 C42 H42 120.2
C38 C43 C42 120.2(7)
C38 C43 H43 119.9
C42 C43 H43 119.9
C1 N1 P1 119.6(4)
C1 N1 W1 109.6(3)
P1 N1 W1 129.2(3)
C7 N2 C14 119.1(4)
C7 N2 W1 126.4(4)
C14 N2 W1 114.0(3)
C17 O1 C20 117.6(5)
N1 P1 C38 117.0(3)
N1 P1 C26 110.1(3)
C38 P1 C26 103.8(3)
N1 P1 C32 108.1(3)
C38 P1 C32 108.4(3)
C26 P1 C32 109.2(3)
C23 W1 C24 87.6(3)
C23 W1 C25 85.1(3)
C24 W1 C25 87.1(2)
C23 W1 C22 84.9(3)
C24 W1 C22 86.6(2)
C25 W1 C22 168.3(2)
C23 W1 N2 96.8(2)
C24 W1 N2 173.5(2)
C25 W1 N2 98.0(2)
C22 W1 N2 89.00(19)
C23 W1 N1 171.3(2)
C24 W1 N1 99.8(2)
C25 W1 N1 90.8(2)
C22 W1 N1 99.9(2)
N2 W1 N1 76.21(16)
Cl2 C44 Cl1 109.4(8)
Cl2 C44 H44A 109.8
Cl1 C44 H44A 109.8
Cl2 C44 H44B 109.8
Cl1 C44 H44B 109.8
H44A C44 H44B 108.3
Cl4 C45 Cl3 111.0(12)
Cl4 C45 H45A 109.1
Cl3 C45 H45A 109.0
Cl4 C45 H45B 109.7
Cl3 C45 H45B 109.8
H45A C45 H45B 108.0
Cl5 C46 Cl6 111.8(10)
Cl5 C46 H46A 109.2
Cl6 C46 H46A 109.3
Cl5 C46 H46B 109.3
Cl6 C46 H46B 109.2
H46A C46 H46B 107.9
Cl5B C46B Cl6B 112.0(13)
Cl5B C46B H46C 109.2
Cl6B C46B H46C 109.2
Cl5B C46B H46D 109.2
Cl6B C46B H46D 109.2
H46C C46B H46D 107.9
Cl4B C45B Cl3B 111.6(10)
Cl4B C45B H45C 109.2
Cl3B C45B H45C 109.3
Cl4B C45B H45D 109.3
Cl3B C45B H45D 109.3
H45C C45B H45D 108.0

loop_
_geom_bond_atom_site_label_1
_geom_bond_atom_site_label_2
_geom_bond_distance
C1 C2 1.391(8)
C1 C6 1.397(8)
C1 N1 1.419(7)
C2 C3 1.403(9)
C2 H2 0.9500
C3 C4 1.368(10)
C3 H3 0.9500
C4 C5 1.377(8)
C4 H4 0.9500
C5 C6 1.397(8)
C5 H5 0.9500
C6 C7 1.486(7)
C7 N2 1.298(7)
C7 C8 1.493(7)
C8 C9 1.398(8)
C8 C13 1.388(9)
C9 C10 1.391(9)
C9 H9 0.9500
C10 C11 1.381(12)
C10 H10 0.9500
C11 C12 1.349(13)
C11 H11 0.9500
C12 C13 1.389(10)
C12 H12 0.9500
C13 H13 0.9500
C14 C15 1.383(8)
C14 C19 1.378(8)
C14 N2 1.438(6)
C15 C16 1.383(8)
C15 H15 0.9500
C16 C17 1.390(8)
C16 H16 0.9500
C17 O1 1.363(7)
C17 C18 1.387(9)
C18 C19 1.395(8)
C18 H18 0.9500
C19 H19 0.9500
C20 O1 1.426(8)
C20 C21 1.503(10)
C20 H20A 0.9900
C20 H20B 0.9900
C21 H21A 0.9800
C21 H21B 0.9800
C21 H21C 0.9800
C22 O2 1.145(7)
C22 W1 2.025(6)
C23 O3 1.171(8)
C23 W1 1.944(7)
C24 O4 1.159(8)
C24 W1 1.952(6)
C25 O5 1.150(7)
C25 W1 2.018(6)
C26 C31 1.380(9)
C26 C27 1.404(9)
C26 P1 1.798(6)
C27 C28 1.378(9)
C27 H27 0.9500
C28 C29 1.369(13)
C28 H28 0.9500
C29 C30 1.359(13)
C29 H29 0.9500
C30 C31 1.391(10)
C30 H30 0.9500
C31 H31 0.9500
C32 C37 1.383(9)
C32 C33 1.379(9)
C32 P1 1.812(6)
C33 C34 1.385(10)
C33 H33 0.9500
C34 C35 1.360(13)
C34 H34 0.9500
C35 C36 1.357(14)
C35 H35 0.9500
C36 C37 1.392(12)
C36 H36 0.9500
C37 H37 0.9500
C38 C43 1.379(9)
C38 C39 1.382(10)
C38 P1 1.804(6)
C39 C40 1.408(10)
C39 H39 0.9500
C40 C41 1.363(13)
C40 H40 0.9500
C41 C42 1.376(12)
C41 H41 0.9500
C42 C43 1.379(9)
C42 H42 0.9500
C43 H43 0.9500
N1 P1 1.606(5)
N1 W1 2.260(4)
N2 W1 2.260(4)
C44 Cl2 1.678(11)
C44 Cl1 1.727(12)
C44 H44A 0.9900
C44 H44B 0.9900
C45 Cl4 1.710(15)
C45 Cl3 1.707(15)
C45 H45A 0.9900
C45 H45B 0.9900
C46 Cl5 1.707(12)
C46 Cl6 1.713(14)
C46 H46A 0.9900
C46 H46B 0.9900
C46B Cl5B 1.707(15)
C46B Cl6B 1.716(14)
C46B H46C 0.9900
C46B H46D 0.9900
C45B Cl4B 1.707(13)
C45B Cl3B 1.708(13)
C45B H45C 0.9900
C45B H45D 0.9900

loop_
_geom_torsion_atom_site_label_1
_geom_torsion_atom_site_label_2
_geom_torsion_atom_site_label_3
_geom_torsion_atom_site_label_4
_geom_torsion
C6 C1 C2 C3 -3.1(10)
N1 C1 C2 C3 176.8(6)
C1 C2 C3 C4 2.2(11)
C2 C3 C4 C5 0.3(11)
C3 C4 C5 C6 -2.0(11)
C4 C5 C6 C1 1.1(9)
C4 C5 C6 C7 -179.8(6)
C2 C1 C6 C5 1.4(8)
N1 C1 C6 C5 -178.4(5)
C2 C1 C6 C7 -177.7(5)
N1 C1 C6 C7 2.4(8)
C5 C6 C7 N2 138.8(6)
C1 C6 C7 N2 -42.1(8)
C5 C6 C7 C8 -40.5(7)
C1 C6 C7 C8 138.6(5)
N2 C7 C8 C9 -42.5(9)
C6 C7 C8 C9 136.7(6)
N2 C7 C8 C13 139.0(6)
C6 C7 C8 C13 -41.7(8)
C13 C8 C9 C10 0.3(10)
C7 C8 C9 C10 -178.2(6)
C8 C9 C10 C11 -1.8(11)
C9 C10 C11 C12 1.5(13)
C10 C11 C12 C13 0.3(14)
C11 C12 C13 C8 -1.8(13)
C9 C8 C13 C12 1.5(11)
C7 C8 C13 C12 -180.0(7)
C19 C14 C15 C16 4.7(9)
N2 C14 C15 C16 -176.5(5)
C14 C15 C16 C17 -2.3(9)
C15 C16 C17 O1 178.1(6)
C15 C16 C17 C18 -2.0(9)
O1 C17 C18 C19 -176.4(6)
C16 C17 C18 C19 3.6(10)
C17 C18 C19 C14 -1.1(10)
C15 C14 C19 C18 -3.0(9)
N2 C14 C19 C18 178.2(5)
C31 C26 C27 C28 0.1(11)
P1 C26 C27 C28 180.0(6)
C26 C27 C28 C29 -0.3(13)
C27 C28 C29 C30 0.1(14)
C28 C29 C30 C31 0.3(13)
C27 C26 C31 C30 0.3(10)
P1 C26 C31 C30 -179.6(6)
C29 C30 C31 C26 -0.5(12)
C37 C32 C33 C34 -2.1(10)
P1 C32 C33 C34 -177.2(5)
C32 C33 C34 C35 1.0(11)
C33 C34 C35 C36 -1.2(13)
C34 C35 C36 C37 2.4(15)
C33 C32 C37 C36 3.3(12)
P1 C32 C37 C36 178.2(7)
C35 C36 C37 C32 -3.5(15)
C43 C38 C39 C40 1.6(13)
P1 C38 C39 C40 -179.0(7)
C38 C39 C40 C41 -0.9(15)
C39 C40 C41 C42 -0.9(15)
C40 C41 C42 C43 2.0(13)
C39 C38 C43 C42 -0.5(11)
P1 C38 C43 C42 -179.9(5)
C41 C42 C43 C38 -1.3(11)
C2 C1 N1 P1 46.3(7)
C6 C1 N1 P1 -133.9(5)
C2 C1 N1 W1 -120.5(5)
C6 C1 N1 W1 59.3(6)
C6 C7 N2 C14 179.3(5)
C8 C7 N2 C14 -1.5(8)
C6 C7 N2 W1 8.5(7)
C8 C7 N2 W1 -172.3(4)
C15 C14 N2 C7 108.6(6)
C19 C14 N2 C7 -72.6(7)
C15 C14 N2 W1 -79.5(6)
C19 C14 N2 W1 99.2(5)
C16 C17 O1 C20 177.8(6)
C18 C17 O1 C20 -2.2(10)
C21 C20 O1 C17 179.1(7)
C1 N1 P1 C38 -84.7(5)
W1 N1 P1 C38 79.2(4)
C1 N1 P1 C26 157.2(4)
W1 N1 P1 C26 -38.9(4)
C1 N1 P1 C32 37.9(5)
W1 N1 P1 C32 -158.2(3)
C43 C38 P1 N1 -1.7(6)
C39 C38 P1 N1 178.9(6)
C43 C38 P1 C26 119.8(5)
C39 C38 P1 C26 -59.6(7)
C43 C38 P1 C32 -124.2(5)
C39 C38 P1 C32 56.4(7)
C31 C26 P1 N1 96.9(6)
C27 C26 P1 N1 -83.0(6)
C31 C26 P1 C38 -29.1(6)
C27 C26 P1 C38 151.1(5)
C31 C26 P1 C32 -144.5(5)
C27 C26 P1 C32 35.7(6)
C37 C32 P1 N1 -130.1(6)
C33 C32 P1 N1 44.8(6)
C37 C32 P1 C38 -2.4(7)
C33 C32 P1 C38 172.5(5)
C37 C32 P1 C26 110.1(6)
C33 C32 P1 C26 -75.0(6)
O3 C23 W1 C24 -71(22)
O3 C23 W1 C25 17(22)
O3 C23 W1 C22 -158(22)
O3 C23 W1 N2 114(22)
O3 C23 W1 N1 78(22)
O4 C24 W1 C23 -12(93)
O4 C24 W1 C25 -97(93)
O4 C24 W1 C22 73(93)
O4 C24 W1 N2 121(93)
O4 C24 W1 N1 173(100)
O5 C25 W1 C23 -37(4)
O5 C25 W1 C24 51(4)
O5 C25 W1 C22 -6(5)
O5 C25 W1 N2 -133(4)
O5 C25 W1 N1 151(4)
O2 C22 W1 C23 23(3)
O2 C22 W1 C24 -65(3)
O2 C22 W1 C25 -8(4)
O2 C22 W1 N2 120(3)
O2 C22 W1 N1 -165(3)
C7 N2 W1 C23 -140.4(5)
C14 N2 W1 C23 48.4(4)
C7 N2 W1 C24 87.1(19)
C14 N2 W1 C24 -84.1(19)
C7 N2 W1 C25 -54.5(5)
C14 N2 W1 C25 134.3(4)
C7 N2 W1 C22 134.9(5)
C14 N2 W1 C22 -36.3(4)
C7 N2 W1 N1 34.4(4)
C14 N2 W1 N1 -136.8(4)
C1 N1 W1 C23 -27.3(15)
P1 N1 W1 C23 167.6(13)
C1 N1 W1 C24 121.3(4)
P1 N1 W1 C24 -43.8(4)
C1 N1 W1 C25 34.2(4)
P1 N1 W1 C25 -131.0(3)
C1 N1 W1 C22 -150.4(4)
P1 N1 W1 C22 44.5(4)
C1 N1 W1 N2 -63.9(3)
P1 N1 W1 N2 131.0(3)
